data_1551601
loop_
_publ_author_name
'YAMAGUCHI, Takako'
'HOSHINO, Mitsuru'
'MIYACHI, Kanako'
'KAMINO, Shinichiro'
'NAKAHARA, Ryousuke'
'DOI, Mitsunobu'
'ASANO, Mamiko'
'MATSUMURA, Hitoshi'
'FUJITA, Yoshikazu'

_publ_section_title
;
 Crystal Structure of &lt;i&gt;o&lt;/i&gt;-Carboxyphenylfluorone as a
 Multifunctional Dye
;
_journal_issue 0
_journal_name_full 'X-ray Structure Analysis Online'
_journal_page_first 9
_journal_paper_doi 10.2116/xraystruct.32.9
_journal_volume 32
_journal_year 2016
_chemical_absolute_configuration rm
_chemical_compound_source synthesis
_chemical_formula_moiety 'C20 H12 O7, 3(H2 O)'
_chemical_formula_sum 'C20 H18 O10'
_chemical_formula_weight 418.34
_chemical_name_common ocpf
_space_group_IT_number 2
_space_group_name_Hall '-P 1'
_space_group_name_H-M_alt 'P -1'
_symmetry_cell_setting triclinic
_symmetry_space_group_name_Hall '-P 1'
_symmetry_space_group_name_H-M 'P -1'
_atom_sites_solution_hydrogens geom
_atom_sites_solution_primary direct
_atom_sites_solution_secondary difmap
_audit_creation_method SHELXL-97
_cell_angle_alpha 107.747(3)
_cell_angle_beta 93.435(3)
_cell_angle_gamma 91.447(3)
_cell_formula_units_Z 2
_cell_length_a 8.7375(16)
_cell_length_b 9.3944(17)
_cell_length_c 11.712(2)
_cell_measurement_reflns_used 3342
_cell_measurement_temperature 240(2)
_cell_measurement_theta_max 28.02
_cell_measurement_theta_min 2.28
_cell_volume 913.0(3)
_computing_cell_refinement 'SAINTPLUS (Bruker, 1998)'
_computing_data_collection 'SMART (Bruker, 1998)'
_computing_data_reduction 'SAINTPLUS (Bruker, 1998)'
_computing_structure_refinement 'SHELXL-97 (Sheldrick, 2008)'
_computing_structure_solution 'SHELXS-97 (Sheldrick, 2008)'
_diffrn_ambient_temperature 240(2)
_diffrn_detector_area_resol_mean 8.366
_diffrn_measured_fraction_theta_full 0.966
_diffrn_measured_fraction_theta_max 0.966
_diffrn_measurement_device_type 'CCD (Bruker APEX)'
_diffrn_measurement_method \w-scan
_diffrn_radiation_monochromator 'conforcal (Bruker Montel)'
_diffrn_radiation_source 'rotating anode (M18XCE)'
_diffrn_radiation_type MoK\a
_diffrn_radiation_wavelength 0.71073
_diffrn_reflns_av_R_equivalents 0.0512
_diffrn_reflns_av_sigmaI/netI 0.0956
_diffrn_reflns_limit_h_max 11
_diffrn_reflns_limit_h_min -11
_diffrn_reflns_limit_k_max 11
_diffrn_reflns_limit_k_min -11
_diffrn_reflns_limit_l_max 15
_diffrn_reflns_limit_l_min -15
_diffrn_reflns_number 7359
_diffrn_reflns_theta_full 27.10
_diffrn_reflns_theta_max 27.10
_diffrn_reflns_theta_min 1.83
_diffrn_standards_decay_% 0.0
_diffrn_standards_interval_count 7359
_diffrn_standards_interval_time 720
_diffrn_standards_number 83
_exptl_absorpt_coefficient_mu 0.124
_exptl_absorpt_correction_T_max 1.212
_exptl_absorpt_correction_T_min 0.862
_exptl_absorpt_correction_type empirical
_exptl_absorpt_process_details 'SADABS (Sheldrick, 1996)'
_exptl_crystal_colour darkred
_exptl_crystal_density_diffrn 1.522
_exptl_crystal_density_method 'not measured'
_exptl_crystal_description plate
_exptl_crystal_F_000 436
_exptl_crystal_size_max 0.35
_exptl_crystal_size_mid 0.30
_exptl_crystal_size_min 0.05
_refine_diff_density_max 0.731
_refine_diff_density_min -0.585
_refine_diff_density_rms 0.083
_refine_ls_extinction_method none
_refine_ls_goodness_of_fit_ref 1.104
_refine_ls_hydrogen_treatment constr
_refine_ls_matrix_type full
_refine_ls_number_parameters 281
_refine_ls_number_reflns 3883
_refine_ls_number_restraints 12
_refine_ls_restrained_S_all 1.119
_refine_ls_R_factor_all 0.0842
_refine_ls_R_factor_gt 0.0740
_refine_ls_shift/su_max 0.001
_refine_ls_shift/su_mean 0.000
_refine_ls_structure_factor_coef Fsqd
_refine_ls_weighting_details 'calc w=1/[\s^2^(Fo^2^)+(0.1026P)^2^+0.5727P] where P=(Fo^2^+2Fc^2^)/3'
_refine_ls_weighting_scheme calc
_refine_ls_wR_factor_gt 0.2150
_refine_ls_wR_factor_ref 0.2267
_reflns_number_gt 3153
_reflns_number_total 3883
_reflns_threshold_expression I>2\s(I)
_cod_data_source_file 32_9_1.txt
_cod_data_source_block higuchi-m
_cod_original_sg_symbol_H-M P(-1)
_cod_database_code 1551601

loop_
_symmetry_equiv_pos_as_xyz
'x, y, z'
'-x, -y, -z'

loop_
_atom_site_label
_atom_site_type_symbol
_atom_site_fract_x
_atom_site_fract_y
_atom_site_fract_z
_atom_site_U_iso_or_equiv
_atom_site_adp_type
_atom_site_occupancy
_atom_site_symmetry_multiplicity
_atom_site_calc_flag
_atom_site_refinement_flags
_atom_site_disorder_assembly
_atom_site_disorder_group
O1W O 0.5079(2) 0.9067(2) 0.74091(18) 0.0447(5) Uani 1 1 d . . .
H11 H 0.4480 0.9792 0.7726 0.067 Uiso 1 1 d . . .
H21 H 0.5564 0.8899 0.8019 0.067 Uiso 1 1 d . . .
O2W O 0.0171(8) -0.0263(8) 0.8786(6) 0.189(3) Uani 1 1 d . . .
H12 H 0.1026 0.0227 0.8624 0.284 Uiso 1 1 d . . .
H22 H -0.0411 -0.0181 0.8181 0.284 Uiso 1 1 d . . .
O3W O 0.2821(7) 0.1266(6) 1.0734(4) 0.094(2) Uani 0.635(8) 1 d PU A 1
H13 H 0.2150 0.0540 1.0615 0.141 Uiso 0.635(8) 1 d P A 1
H23 H 0.2911 0.1348 1.0042 0.141 Uiso 0.635(8) 1 d P A 1
O4W O 0.4802(17) 0.1687(17) 1.0638(11) 0.142(6) Uani 0.365(8) 1 d PU A 2
H14 H 0.4251 0.1546 0.9987 0.213 Uiso 0.365(8) 1 d P A 2
H24 H 0.5599 0.1245 1.0422 0.213 Uiso 0.365(8) 1 d P A 2
O1 O 0.05140(18) 0.26244(17) 0.41249(14) 0.0267(4) Uani 1 1 d . . .
O2 O 0.4750(2) 0.72872(18) 0.51443(15) 0.0307(4) Uani 1 1 d . . .
H2 H 0.4769 0.7856 0.5845 0.046 Uiso 1 1 d . . .
O3 O 0.3979(2) 0.5641(2) 0.28980(15) 0.0346(4) Uani 1 1 d . . .
H3 H 0.4442 0.6477 0.3182 0.052 Uiso 1 1 d . . .
O6 O -0.3197(2) -0.0415(2) 0.52018(15) 0.0346(4) Uani 1 1 d . . .
H6 H -0.3195 -0.0953 0.4493 0.052 Uiso 1 1 d . . .
O7 O -0.2314(2) 0.0777(2) 0.74993(17) 0.0447(5) Uani 1 1 d . . .
H7 H -0.2956 0.0086 0.7146 0.067 Uiso 1 1 d . . .
C1 C 0.3137(3) 0.5740(2) 0.5911(2) 0.0250(5) Uani 1 1 d . . .
H1 H 0.3449 0.6275 0.6713 0.030 Uiso 1 1 calc R . .
C2 C 0.3735(2) 0.6142(2) 0.5003(2) 0.0254(5) Uani 1 1 d . . .
C3 C 0.3319(3) 0.5302(3) 0.3780(2) 0.0264(5) Uani 1 1 d . . .
C4 C 0.2246(3) 0.4121(3) 0.3505(2) 0.0280(5) Uani 1 1 d . . .
H4 H 0.1960 0.3574 0.2701 0.034 Uiso 1 1 calc R . .
C5 C -0.1351(3) 0.1091(2) 0.4583(2) 0.0259(5) Uani 1 1 d . . .
H5 H -0.1645 0.0677 0.3760 0.031 Uiso 1 1 calc R . .
C6 C -0.2077(3) 0.0621(2) 0.5433(2) 0.0265(5) Uani 1 1 d . . .
C7 C -0.1618(3) 0.1254(3) 0.6682(2) 0.0299(5) Uani 1 1 d . . .
C8 C -0.0466(3) 0.2327(3) 0.7053(2) 0.0303(5) Uani 1 1 d . . .
H8 H -0.0173 0.2734 0.7877 0.036 Uiso 1 1 calc R . .
C9 C 0.1440(3) 0.4007(2) 0.6549(2) 0.0250(5) Uani 1 1 d . . .
C10 C 0.2045(2) 0.4519(2) 0.5658(2) 0.0237(5) Uani 1 1 d . . .
C11 C 0.1599(2) 0.3761(2) 0.4437(2) 0.0251(5) Uani 1 1 d . . .
C12 C -0.0174(2) 0.2193(2) 0.4982(2) 0.0241(5) Uani 1 1 d . . .
C13 C 0.0298(3) 0.2839(2) 0.6208(2) 0.0252(5) Uani 1 1 d . . .
O7' O 0.3859(2) 0.21752(19) 0.69248(15) 0.0325(4) Uani 1 1 d . . .
O8' O 0.3095(3) 0.1347(2) 0.83865(19) 0.0498(6) Uani 1 1 d . . .
C1' C 0.2711(3) 0.3892(3) 0.8514(2) 0.0292(5) Uani 1 1 d . . .
C2' C 0.1932(3) 0.4701(3) 0.7847(2) 0.0270(5) Uani 1 1 d . . .
C3' C 0.1516(3) 0.6143(3) 0.8424(2) 0.0366(6) Uani 1 1 d . . .
H3' H 0.0985 0.6683 0.7982 0.044 Uiso 1 1 calc R . .
C4' C 0.1872(4) 0.6797(3) 0.9642(3) 0.0475(7) Uani 1 1 d . . .
H4' H 0.1606 0.7784 1.0021 0.057 Uiso 1 1 calc R . .
C5' C 0.2622(4) 0.5995(3) 1.0300(2) 0.0472(7) Uani 1 1 d . . .
H5' H 0.2857 0.6437 1.1129 0.057 Uiso 1 1 calc R . .
C6' C 0.3028(3) 0.4548(3) 0.9747(2) 0.0389(6) Uani 1 1 d . . .
H6' H 0.3521 0.4004 1.0204 0.047 Uiso 1 1 calc R . .
C7' C 0.3256(3) 0.2351(3) 0.7907(2) 0.0311(5) Uani 1 1 d . . .

loop_
_atom_site_aniso_label
_atom_site_aniso_U_11
_atom_site_aniso_U_22
_atom_site_aniso_U_33
_atom_site_aniso_U_23
_atom_site_aniso_U_13
_atom_site_aniso_U_12
O1W 0.0505(12) 0.0434(10) 0.0360(10) 0.0059(8) 0.0043(9) -0.0024(9)
O2W 0.188(6) 0.215(6) 0.178(6) 0.077(5) 0.006(5) 0.070(5)
O3W 0.123(4) 0.112(4) 0.058(3) 0.049(3) -0.007(2) -0.026(3)
O4W 0.155(9) 0.173(8) 0.120(7) 0.083(6) -0.014(6) 0.007(6)
O1 0.0256(8) 0.0305(9) 0.0242(8) 0.0106(7) -0.0053(6) -0.0080(6)
O2 0.0318(9) 0.0302(8) 0.0301(9) 0.0105(7) -0.0002(7) -0.0088(7)
O3 0.0351(9) 0.0435(10) 0.0272(9) 0.0160(8) -0.0047(7) -0.0127(7)
O6 0.0346(9) 0.0372(9) 0.0280(9) 0.0065(7) -0.0033(7) -0.0160(7)
O7 0.0475(11) 0.0541(12) 0.0286(9) 0.0095(8) 0.0001(8) -0.0275(9)
C1 0.0253(11) 0.0258(11) 0.0236(11) 0.0083(9) -0.0038(9) -0.0025(8)
C2 0.0208(10) 0.0247(10) 0.0306(12) 0.0094(9) -0.0044(9) -0.0011(8)
C3 0.0234(11) 0.0321(11) 0.0278(12) 0.0163(9) -0.0032(9) -0.0006(9)
C4 0.0270(11) 0.0347(12) 0.0226(11) 0.0113(9) -0.0067(9) -0.0040(9)
C5 0.0239(11) 0.0275(11) 0.0247(11) 0.0073(9) -0.0062(9) -0.0030(9)
C6 0.0219(11) 0.0243(10) 0.0314(12) 0.0066(9) -0.0026(9) -0.0027(8)
C7 0.0280(12) 0.0325(12) 0.0279(12) 0.0082(9) 0.0008(9) -0.0050(9)
C8 0.0299(12) 0.0342(12) 0.0235(11) 0.0052(9) -0.0013(9) -0.0075(10)
C9 0.0235(11) 0.0263(11) 0.0240(11) 0.0066(9) -0.0019(8) -0.0009(8)
C10 0.0218(10) 0.0245(10) 0.0251(11) 0.0091(9) -0.0039(8) -0.0008(8)
C11 0.0212(10) 0.0279(11) 0.0276(12) 0.0118(9) -0.0045(9) -0.0021(8)
C12 0.0216(10) 0.0258(11) 0.0259(11) 0.0102(9) -0.0013(8) -0.0004(8)
C13 0.0234(10) 0.0258(11) 0.0256(11) 0.0076(9) -0.0023(9) -0.0034(8)
O7' 0.0361(9) 0.0350(9) 0.0249(8) 0.0075(7) 0.0016(7) -0.0054(7)
O8' 0.0726(15) 0.0435(11) 0.0418(11) 0.0234(9) 0.0128(10) 0.0090(10)
C1' 0.0290(11) 0.0345(12) 0.0237(11) 0.0093(9) -0.0015(9) -0.0058(9)
C2' 0.0248(11) 0.0320(11) 0.0226(11) 0.0077(9) -0.0031(9) -0.0085(9)
C3' 0.0416(14) 0.0355(13) 0.0299(13) 0.0073(10) -0.0049(11) 0.0003(11)
C4' 0.0591(18) 0.0405(15) 0.0328(14) -0.0026(12) -0.0045(13) 0.0064(13)
C5' 0.0584(18) 0.0510(16) 0.0235(13) 0.0009(12) -0.0073(12) -0.0008(14)
C6' 0.0431(14) 0.0471(15) 0.0254(12) 0.0112(11) -0.0043(11) -0.0017(12)
C7' 0.0312(12) 0.0361(12) 0.0268(12) 0.0125(10) -0.0041(9) -0.0046(9)

loop_
_atom_type_symbol
_atom_type_description
_atom_type_scat_dispersion_real
_atom_type_scat_dispersion_imag
_atom_type_scat_source
C C 0.0033 0.0016 'International Tables Vol C Tables 4.2.6.8 and 6.1.1.4'
H H 0.0000 0.0000 'International Tables Vol C Tables 4.2.6.8 and 6.1.1.4'
O O 0.0106 0.0060 'International Tables Vol C Tables 4.2.6.8 and 6.1.1.4'

loop_
_geom_angle_atom_site_label_1
_geom_angle_atom_site_label_2
_geom_angle_atom_site_label_3
_geom_angle
H11 O1W H21 104.6(2)
H12 O2W H22 95.3(6)
H13 O3W H23 104.0(5)
H14 O4W H24 104.2(15)
C12 O1 C11 120.51(18)
C2 O2 H2 109.58(18)
C3 O3 H3 108.58(19)
C6 O6 H6 109.48(19)
C7 O7 H7 109.28(19)
C2 C1 C10 120.6(2)
C2 C1 H1 119.7
C10 C1 H1 119.7
O2 C2 C1 125.3(2)
O2 C2 C3 114.4(2)
C1 C2 C3 120.3(2)
O3 C3 C4 119.5(2)
O3 C3 C2 120.1(2)
C4 C3 C2 120.4(2)
C3 C4 C11 118.7(2)
C3 C4 H4 120.7
C11 C4 H4 120.7
C6 C5 C12 118.2(2)
C6 C5 H5 120.9
C12 C5 H5 120.9
O6 C6 C5 125.6(2)
O6 C6 C7 114.0(2)
C5 C6 C7 120.4(2)
O7 C7 C8 119.5(2)
O7 C7 C6 120.0(2)
C8 C7 C6 120.5(2)
C7 C8 C13 120.6(2)
C7 C8 H8 119.7
C13 C8 H8 119.7
C10 C9 C13 118.8(2)
C10 C9 C2' 121.7(2)
C13 C9 C2' 119.5(2)
C9 C10 C11 119.1(2)
C9 C10 C1 123.3(2)
C11 C10 C1 117.6(2)
O1 C11 C4 116.6(2)
O1 C11 C10 121.1(2)
C4 C11 C10 122.3(2)
O1 C12 C5 116.6(2)
O1 C12 C13 120.8(2)
C5 C12 C13 122.6(2)
C12 C13 C9 119.4(2)
C12 C13 C8 117.7(2)
C9 C13 C8 122.8(2)
C6' C1' C2' 119.3(2)
C6' C1' C7' 119.7(2)
C2' C1' C7' 120.9(2)
C3' C2' C1' 119.4(2)
C3' C2' C9 118.9(2)
C1' C2' C9 121.5(2)
C4' C3' C2' 120.8(2)
C4' C3' H3' 119.6
C2' C3' H3' 119.6
C5' C4' C3' 119.8(3)
C5' C4' H4' 120.1
C3' C4' H4' 120.1
C6' C5' C4' 120.4(3)
C6' C5' H5' 119.8
C4' C5' H5' 119.8
C5' C6' C1' 120.3(3)
C5' C6' H6' 119.9
C1' C6' H6' 119.9
O8' C7' O7' 124.2(2)
O8' C7' C1' 119.6(2)
O7' C7' C1' 116.3(2)

loop_
_geom_bond_atom_site_label_1
_geom_bond_atom_site_label_2
_geom_bond_distance
O1W H11 0.873(2)
O1W H21 0.866(2)
O2W H12 0.927(7)
O2W H22 0.871(6)
O3W H13 0.861(5)
O3W H23 0.845(4)
O4W H14 0.849(12)
O4W H24 0.832(15)
O1 C12 1.357(3)
O1 C11 1.357(3)
O2 C2 1.341(3)
O2 H2 0.8306(17)
O3 C3 1.328(3)
O3 H3 0.8364(17)
O6 C6 1.319(3)
O6 H6 0.8304(17)
O7 C7 1.343(3)
O7 H7 0.8352(18)
C1 C2 1.359(3)
C1 C10 1.420(3)
C1 H1 0.9400
C2 C3 1.429(3)
C3 C4 1.381(3)
C4 C11 1.384(3)
C4 H4 0.9400
C5 C6 1.384(3)
C5 C12 1.394(3)
C5 H5 0.9400
C6 C7 1.429(3)
C7 C8 1.359(3)
C8 C13 1.417(3)
C8 H8 0.9400
C9 C10 1.399(3)
C9 C13 1.410(3)
C9 C2' 1.492(3)
C10 C11 1.415(3)
C12 C13 1.409(3)
O7' C7' 1.261(3)
O8' C7' 1.245(3)
C1' C6' 1.394(3)
C1' C2' 1.405(3)
C1' C7' 1.508(3)
C2' C3' 1.386(3)
C3' C4' 1.383(4)
C3' H3' 0.9400
C4' C5' 1.381(4)
C4' H4' 0.9400
C5' C6' 1.381(4)
C5' H5' 0.9400
C6' H6' 0.9400

loop_
_geom_torsion_atom_site_label_1
_geom_torsion_atom_site_label_2
_geom_torsion_atom_site_label_3
_geom_torsion_atom_site_label_4
_geom_torsion
C10 C1 C2 O2 178.9(2)
C10 C1 C2 C3 -2.5(3)
O2 C2 C3 O3 3.0(3)
C1 C2 C3 O3 -175.7(2)
O2 C2 C3 C4 -177.9(2)
C1 C2 C3 C4 3.4(3)
O3 C3 C4 C11 178.4(2)
C2 C3 C4 C11 -0.7(3)
C12 C5 C6 O6 -179.4(2)
C12 C5 C6 C7 -0.2(3)
O6 C6 C7 O7 0.2(3)
C5 C6 C7 O7 -179.1(2)
O6 C6 C7 C8 179.4(2)
C5 C6 C7 C8 0.1(4)
O7 C7 C8 C13 179.4(2)
C6 C7 C8 C13 0.2(4)
C13 C9 C10 C11 -5.8(3)
C2' C9 C10 C11 176.4(2)
C13 C9 C10 C1 176.5(2)
C2' C9 C10 C1 -1.3(3)
C2 C1 C10 C9 177.0(2)
C2 C1 C10 C11 -0.8(3)
C12 O1 C11 C4 179.69(19)
C12 O1 C11 C10 0.3(3)
C3 C4 C11 O1 177.91(19)
C3 C4 C11 C10 -2.7(4)
C9 C10 C11 O1 5.0(3)
C1 C10 C11 O1 -177.17(19)
C9 C10 C11 C4 -174.4(2)
C1 C10 C11 C4 3.5(3)
C11 O1 C12 C5 175.55(19)
C11 O1 C12 C13 -4.6(3)
C6 C5 C12 O1 179.85(18)
C6 C5 C12 C13 0.0(3)
O1 C12 C13 C9 3.6(3)
C5 C12 C13 C9 -176.5(2)
O1 C12 C13 C8 -179.6(2)
C5 C12 C13 C8 0.3(3)
C10 C9 C13 C12 1.6(3)
C2' C9 C13 C12 179.5(2)
C10 C9 C13 C8 -175.0(2)
C2' C9 C13 C8 2.9(3)
C7 C8 C13 C12 -0.3(4)
C7 C8 C13 C9 176.3(2)
C6' C1' C2' C3' 1.0(3)
C7' C1' C2' C3' -176.7(2)
C6' C1' C2' C9 -174.5(2)
C7' C1' C2' C9 7.8(3)
C10 C9 C2' C3' 68.9(3)
C13 C9 C2' C3' -108.9(3)
C10 C9 C2' C1' -115.6(3)
C13 C9 C2' C1' 66.6(3)
C1' C2' C3' C4' 0.7(4)
C9 C2' C3' C4' 176.3(2)
C2' C3' C4' C5' -1.4(5)
C3' C4' C5' C6' 0.5(5)
C4' C5' C6' C1' 1.2(5)
C2' C1' C6' C5' -1.9(4)
C7' C1' C6' C5' 175.8(2)
C6' C1' C7' O8' 44.5(3)
C2' C1' C7' O8' -137.8(3)
C6' C1' C7' O7' -135.5(2)
C2' C1' C7' O7' 42.2(3)
